data_7106335
loop_
_publ_author_name
'Youjung Park'
'Sun Young Kim'
'Ji Hoon Park'
'Jieun Cho'
'Youn Kyung Kang'
'Young Keun Chung'

_publ_section_title
;
 Gold(I)-catalyzed cycloisomerization of alkynyl hydroxyallyl tosylamides
 to 4-oxa-6-azatricyclo[3.3.0.02,8]octanes
;
_journal_name_full Chem.Commun.
_journal_page_first 5190
_journal_paper_doi 10.1039/c1cc10907c
_journal_volume 47
_journal_year 2011
_chemical_formula_moiety 'C20 H21 N O3 S'
_chemical_formula_sum 'C20 H21 N O3 S'
_chemical_formula_weight 355.44
_chemical_name_common gold-yj
_chemical_name_systematic
;
?
;
_space_group_IT_number 14
_symmetry_cell_setting monoclinic
_symmetry_space_group_name_Hall '-P 2yab'
_symmetry_space_group_name_H-M 'P 1 21/a 1'
_atom_sites_solution_hydrogens geom
_atom_sites_solution_primary direct
_atom_sites_solution_secondary difmap
_audit_creation_method SHELXL-97
_cell_angle_alpha 90.00
_cell_angle_beta 98.799(3)
_cell_angle_gamma 90.00
_cell_formula_units_Z 4
_cell_length_a 7.8824(4)
_cell_length_b 13.2869(7)
_cell_length_c 17.5082(9)
_cell_measurement_reflns_used 3804
_cell_measurement_temperature 293(2)
_cell_measurement_theta_max 27.485
_cell_measurement_theta_min 0.998
_cell_volume 1812.10(16)
_computing_cell_refinement 'HKL Scalepack (Otwinowski & Minor 1997)'
_computing_data_collection 'Collect (Bruker AXS BV, 1997-2004)'
_computing_data_reduction 'HKL Denzo and Scalepack (Otwinowski & Minor 1997)'
_computing_molecular_graphics ORTEP32
_computing_publication_material 'WinGX publication routines (Farrugia, 1999)'
_computing_structure_refinement 'SHELXL-97 (Sheldrick, 2008)'
_computing_structure_solution 'SHELXS-97 (Sheldrick, 1990)'
_diffrn_ambient_temperature 293(2)
_diffrn_detector_area_resol_mean 9
_diffrn_measured_fraction_theta_full 0.994
_diffrn_measured_fraction_theta_max 0.994
_diffrn_measurement_device_type 'Kappa CCD'
_diffrn_measurement_method CCD
_diffrn_radiation_monochromator graphite
_diffrn_radiation_source 'fine-focus sealed tube'
_diffrn_radiation_type MoK\a
_diffrn_radiation_wavelength 0.71073
_diffrn_reflns_av_R_equivalents 0.0414
_diffrn_reflns_av_sigmaI/netI 0.0552
_diffrn_reflns_limit_h_max 10
_diffrn_reflns_limit_h_min -10
_diffrn_reflns_limit_k_max 15
_diffrn_reflns_limit_k_min -17
_diffrn_reflns_limit_l_max 22
_diffrn_reflns_limit_l_min -22
_diffrn_reflns_number 7365
_diffrn_reflns_theta_full 27.47
_diffrn_reflns_theta_max 27.47
_diffrn_reflns_theta_min 3.07
_exptl_absorpt_coefficient_mu 0.197
_exptl_absorpt_correction_type none
_exptl_crystal_colour colorless
_exptl_crystal_density_diffrn 1.303
_exptl_crystal_density_method 'not measured'
_exptl_crystal_description needle
_exptl_crystal_F_000 752
_exptl_crystal_size_max 0.2
_exptl_crystal_size_mid 0.2
_exptl_crystal_size_min 0.2
_refine_diff_density_max 0.178
_refine_diff_density_min -0.215
_refine_diff_density_rms 0.042
_refine_ls_extinction_method none
_refine_ls_goodness_of_fit_ref 1.029
_refine_ls_hydrogen_treatment mixed
_refine_ls_matrix_type full
_refine_ls_number_parameters 310
_refine_ls_number_reflns 4130
_refine_ls_number_restraints 0
_refine_ls_restrained_S_all 1.029
_refine_ls_R_factor_all 0.0996
_refine_ls_R_factor_gt 0.0516
_refine_ls_shift/su_max 0.000
_refine_ls_shift/su_mean 0.000
_refine_ls_structure_factor_coef Fsqd
_refine_ls_weighting_details 'calc w=1/[\s^2^(Fo^2^)+(0.0642P)^2^+0.0577P] where P=(Fo^2^+2Fc^2^)/3'
_refine_ls_weighting_scheme calc
_refine_ls_wR_factor_gt 0.1192
_refine_ls_wR_factor_ref 0.1383
_reflns_number_gt 2451
_reflns_number_total 4130
_reflns_threshold_expression >2\s(I)
_cod_data_source_file c1cc10907c.txt
_cod_data_source_block yj5
_cod_original_sg_symbol_H-M P21/a
_cod_database_code 7106335

loop_
_symmetry_equiv_pos_as_xyz
'x, y, z'
'-x+1/2, y+1/2, -z'
'-x, -y, -z'
'x-1/2, -y-1/2, z'

loop_
_atom_site_label
_atom_site_type_symbol
_atom_site_fract_x
_atom_site_fract_y
_atom_site_fract_z
_atom_site_U_iso_or_equiv
_atom_site_adp_type
_atom_site_occupancy
_atom_site_symmetry_multiplicity
_atom_site_calc_flag
_atom_site_refinement_flags
_atom_site_disorder_assembly
_atom_site_disorder_group
H14 H -0.550(3) 0.4347(16) 0.3029(13) 0.061(7) Uiso 1 1 d . . .
H13A H -0.544(4) 0.503(2) 0.1835(16) 0.084(8) Uiso 1 1 d . . .
H1A H -0.468(5) 0.316(3) -0.113(2) 0.121(15) Uiso 1 1 d . . .
H7 H -0.303(4) 0.477(2) -0.0415(19) 0.099(10) Uiso 1 1 d . . .
H16 H -0.498(4) 0.647(2) 0.3577(17) 0.095(11) Uiso 1 1 d . . .
H1B H -0.395(4) 0.223(3) -0.092(2) 0.124(15) Uiso 1 1 d . . .
H9 H -0.316(3) 0.3478(17) 0.3763(12) 0.057(6) Uiso 1 1 d . . .
H12A H -0.182(3) 0.685(2) 0.3020(15) 0.081(8) Uiso 1 1 d . . .
H1C H -0.300(5) 0.300(3) -0.139(2) 0.151(16) Uiso 1 1 d . . .
H12B H -0.048(3) 0.656(2) 0.2535(16) 0.080(8) Uiso 1 1 d . . .
H3 H -0.208(3) 0.189(2) 0.0279(15) 0.083(8) Uiso 1 1 d . . .
H6 H -0.139(3) 0.5297(19) 0.0706(14) 0.066(7) Uiso 1 1 d . . .
H18 H -0.380(4) 0.696(3) 0.584(2) 0.125(12) Uiso 1 1 d . . .
H12C H -0.014(3) 0.6248(18) 0.3419(16) 0.071(8) Uiso 1 1 d . . .
H20 H -0.161(4) 0.474(2) 0.4810(17) 0.094(11) Uiso 1 1 d . . .
H17 H -0.525(5) 0.739(3) 0.463(2) 0.136(14) Uiso 1 1 d . . .
H4 H -0.039(3) 0.2509(17) 0.1370(12) 0.054(7) Uiso 1 1 d . . .
H19 H -0.199(4) 0.555(2) 0.594(2) 0.104(12) Uiso 1 1 d . . .
H8A H -0.054(3) 0.3195(19) 0.3278(14) 0.074(8) Uiso 1 1 d . . .
H13B H -0.404(3) 0.410(2) 0.1747(16) 0.085(9) Uiso 1 1 d . . .
H8B H -0.187(3) 0.3081(18) 0.2471(14) 0.072(8) Uiso 1 1 d . . .
S1 S 0.04849(7) 0.43889(5) 0.20166(3) 0.0511(2) Uani 1 1 d . . .
N1 N -0.0743(2) 0.44871(12) 0.26871(10) 0.0423(4) Uani 1 1 d . . .
O1 O -0.30966(19) 0.54761(11) 0.20611(9) 0.0551(4) Uani 1 1 d . . .
C11 C -0.1917(3) 0.53563(15) 0.27574(12) 0.0432(5) Uani 1 1 d . . .
C15 C -0.3200(3) 0.55456(17) 0.40758(13) 0.0507(6) Uani 1 1 d . . .
O2 O 0.1111(2) 0.53694(12) 0.18749(10) 0.0662(5) Uani 1 1 d . . .
O3 O 0.16799(18) 0.36022(13) 0.22788(10) 0.0679(5) Uani 1 1 d . . .
C10 C -0.2997(2) 0.49721(16) 0.33665(12) 0.0442(5) Uani 1 1 d . . .
C9 C -0.2926(3) 0.38464(17) 0.33213(14) 0.0507(6) Uani 1 1 d . . .
C14 C -0.4409(3) 0.44113(18) 0.28725(14) 0.0548(6) Uani 1 1 d . . .
C5 C -0.0758(3) 0.39516(17) 0.11579(12) 0.0479(5) Uani 1 1 d . . .
C8 C -0.1453(3) 0.35265(17) 0.29307(17) 0.0555(6) Uani 1 1 d . . .
C13 C -0.4369(3) 0.4696(2) 0.20438(16) 0.0638(7) Uani 1 1 d . . .
C12 C -0.0986(4) 0.63332(19) 0.29432(19) 0.0608(7) Uani 1 1 d . . .
C4 C -0.0927(3) 0.2934(2) 0.10143(17) 0.0627(7) Uani 1 1 d . . .
C2 C -0.2691(3) 0.3259(2) -0.02120(14) 0.0621(7) Uani 1 1 d . . .
C7 C -0.2509(4) 0.4269(2) -0.00579(16) 0.0704(7) Uani 1 1 d . . .
C20 C -0.2331(4) 0.5266(3) 0.47858(16) 0.0693(8) Uani 1 1 d . . .
C6 C -0.1561(4) 0.4620(2) 0.06171(15) 0.0640(7) Uani 1 1 d . . .
C3 C -0.1896(4) 0.2598(2) 0.03388(17) 0.0703(7) Uani 1 1 d . . .
C16 C -0.4299(4) 0.6355(2) 0.4046(2) 0.0827(9) Uani 1 1 d . . .
C1 C -0.3680(6) 0.2877(4) -0.0964(2) 0.0899(11) Uani 1 1 d . . .
C19 C -0.2514(5) 0.5783(4) 0.5444(2) 0.0921(11) Uani 1 1 d . . .
C17 C -0.4475(6) 0.6879(3) 0.4718(3) 0.1076(13) Uani 1 1 d . . .
C18 C -0.3579(6) 0.6579(3) 0.5409(3) 0.1038(15) Uani 1 1 d . . .

loop_
_atom_site_aniso_label
_atom_site_aniso_U_11
_atom_site_aniso_U_22
_atom_site_aniso_U_33
_atom_site_aniso_U_23
_atom_site_aniso_U_13
_atom_site_aniso_U_12
S1 0.0404(3) 0.0573(4) 0.0561(4) -0.0036(3) 0.0091(2) -0.0038(3)
N1 0.0419(9) 0.0391(10) 0.0463(10) 0.0029(8) 0.0076(8) -0.0022(7)
O1 0.0539(9) 0.0608(10) 0.0481(9) 0.0110(7) -0.0004(7) 0.0021(8)
C11 0.0478(12) 0.0408(12) 0.0403(12) 0.0039(9) 0.0048(9) -0.0001(9)
C15 0.0531(13) 0.0499(14) 0.0518(14) -0.0015(11) 0.0170(11) -0.0054(11)
O2 0.0643(10) 0.0659(11) 0.0727(12) -0.0074(9) 0.0244(9) -0.0244(9)
O3 0.0445(8) 0.0746(12) 0.0822(12) -0.0060(9) 0.0026(8) 0.0142(8)
C10 0.0433(11) 0.0458(12) 0.0433(12) -0.0005(10) 0.0062(9) 0.0000(10)
C9 0.0561(13) 0.0455(13) 0.0521(14) 0.0036(11) 0.0129(11) -0.0071(11)
C14 0.0427(12) 0.0659(16) 0.0555(15) -0.0011(12) 0.0065(11) -0.0072(11)
C5 0.0484(12) 0.0518(14) 0.0454(13) -0.0020(10) 0.0131(10) 0.0010(10)
C8 0.0635(15) 0.0395(13) 0.0661(17) 0.0047(12) 0.0181(13) -0.0008(11)
C13 0.0534(15) 0.080(2) 0.0545(16) 0.0015(14) -0.0037(12) -0.0086(14)
C12 0.0765(18) 0.0434(14) 0.0653(18) -0.0029(13) 0.0196(16) -0.0126(14)
C4 0.0701(16) 0.0517(17) 0.0644(18) -0.0010(13) 0.0041(13) 0.0076(13)
C2 0.0672(15) 0.0670(17) 0.0522(15) -0.0045(13) 0.0097(12) -0.0131(13)
C7 0.094(2) 0.0651(19) 0.0493(16) 0.0040(14) 0.0017(14) -0.0019(15)
C20 0.0637(16) 0.090(2) 0.0542(17) -0.0103(15) 0.0077(13) -0.0042(16)
C6 0.0928(19) 0.0463(15) 0.0529(16) 0.0023(12) 0.0116(14) -0.0072(14)
C3 0.0873(18) 0.0514(17) 0.0703(19) -0.0117(14) 0.0060(15) -0.0030(15)
C16 0.104(2) 0.068(2) 0.082(2) 0.0005(17) 0.034(2) 0.0222(18)
C1 0.104(3) 0.095(3) 0.064(2) -0.0091(19) -0.007(2) -0.020(2)
C19 0.101(2) 0.120(3) 0.058(2) -0.027(2) 0.0203(18) -0.031(2)
C17 0.147(3) 0.066(2) 0.127(4) -0.008(2) 0.079(3) 0.013(2)
C18 0.143(3) 0.093(3) 0.093(3) -0.045(3) 0.075(3) -0.060(3)

loop_
_atom_type_symbol
_atom_type_description
_atom_type_scat_dispersion_real
_atom_type_scat_dispersion_imag
_atom_type_scat_source
C C 0.0033 0.0016 'International Tables Vol C Tables 4.2.6.8 and 6.1.1.4'
H H 0.0000 0.0000 'International Tables Vol C Tables 4.2.6.8 and 6.1.1.4'
N N 0.0061 0.0033 'International Tables Vol C Tables 4.2.6.8 and 6.1.1.4'
O O 0.0106 0.0060 'International Tables Vol C Tables 4.2.6.8 and 6.1.1.4'
S S 0.1246 0.1234 'International Tables Vol C Tables 4.2.6.8 and 6.1.1.4'

loop_
_geom_angle_atom_site_label_1
_geom_angle_atom_site_label_2
_geom_angle_atom_site_label_3
_geom_angle
_geom_angle_site_symmetry_1
_geom_angle_site_symmetry_3
_geom_angle_publ_flag
O2 S1 O3 119.53(10) . . ?
O2 S1 N1 108.05(9) . . ?
O3 S1 N1 105.06(9) . . ?
O2 S1 C5 108.32(11) . . ?
O3 S1 C5 106.54(10) . . ?
N1 S1 C5 109.00(9) . . ?
C8 N1 C11 112.05(16) . . ?
C8 N1 S1 115.37(14) . . ?
C11 N1 S1 124.14(13) . . ?
C11 O1 C13 107.41(16) . . ?
O1 C11 N1 110.28(16) . . ?
O1 C11 C12 108.79(19) . . ?
N1 C11 C12 113.40(19) . . ?
O1 C11 C10 105.68(15) . . ?
N1 C11 C10 102.36(15) . . ?
C12 C11 C10 115.94(19) . . ?
C20 C15 C16 118.0(3) . . ?
C20 C15 C10 120.9(2) . . ?
C16 C15 C10 121.1(2) . . ?
C15 C10 C14 124.86(18) . . ?
C15 C10 C9 124.41(19) . . ?
C14 C10 C9 60.27(15) . . ?
C15 C10 C11 123.15(17) . . ?
C14 C10 C11 101.79(17) . . ?
C9 C10 C11 105.28(17) . . ?
C8 C9 C10 110.20(19) . . ?
C8 C9 C14 119.8(2) . . ?
C10 C9 C14 59.86(15) . . ?
C10 C14 C13 107.9(2) . . ?
C10 C14 C9 59.87(14) . . ?
C13 C14 C9 120.0(2) . . ?
C4 C5 C6 119.0(2) . . ?
C4 C5 S1 120.32(19) . . ?
C6 C5 S1 120.68(19) . . ?
N1 C8 C9 103.91(18) . . ?
O1 C13 C14 106.2(2) . . ?
C5 C4 C3 120.0(3) . . ?
C7 C2 C3 117.5(3) . . ?
C7 C2 C1 121.6(3) . . ?
C3 C2 C1 120.8(3) . . ?
C2 C7 C6 121.7(3) . . ?
C19 C20 C15 121.5(4) . . ?
C7 C6 C5 120.2(3) . . ?
C4 C3 C2 121.6(3) . . ?
C15 C16 C17 120.1(4) . . ?
C18 C19 C20 120.1(4) . . ?
C18 C17 C16 120.0(4) . . ?
C19 C18 C17 120.3(3) . . ?

loop_
_geom_bond_atom_site_label_1
_geom_bond_atom_site_label_2
_geom_bond_distance
_geom_bond_site_symmetry_2
_geom_bond_publ_flag
S1 O2 1.4282(16) . ?
S1 O3 1.4348(16) . ?
S1 N1 1.6371(17) . ?
S1 C5 1.763(2) . ?
N1 C8 1.482(3) . ?
N1 C11 1.497(2) . ?
O1 C11 1.425(2) . ?
O1 C13 1.439(3) . ?
C11 C12 1.502(3) . ?
C11 C10 1.549(3) . ?
C15 C20 1.376(3) . ?
C15 C16 1.377(4) . ?
C15 C10 1.486(3) . ?
C10 C14 1.499(3) . ?
C10 C9 1.499(3) . ?
C9 C8 1.496(3) . ?
C9 C14 1.505(3) . ?
C14 C13 1.505(4) . ?
C5 C4 1.377(3) . ?
C5 C6 1.379(3) . ?
C4 C3 1.380(4) . ?
C2 C7 1.372(4) . ?
C2 C3 1.382(4) . ?
C2 C1 1.512(4) . ?
C7 C6 1.379(4) . ?
C20 C19 1.369(4) . ?
C16 C17 1.393(5) . ?
C19 C18 1.346(5) . ?
C17 C18 1.364(6) . ?
